data_7712918
loop_
_publ_author_name
'Taha, Mohammad'
'Tshuva, Edit Y.'

_publ_section_title
;
 Phenolato Ti(IV) Hexacoordinate Complexes as Anticancer Chemotherapy:
 Enhancement of Solubility, Hydrolytic Stability, and Cytotoxicity
;
_journal_name_full 'Dalton Transactions'
_journal_paper_doi 10.1039/D3DT00984J
_journal_year 2023
_chemical_formula_moiety 'C24 H32 N2 O6 Ti, 1.4[CH4O]'
_chemical_formula_sum 'C25.4 H37.6 N2 O7.4 Ti'
_chemical_formula_weight 537.27
_space_group_crystal_system monoclinic
_space_group_IT_number 14
_space_group_name_Hall '-P 2ybc'
_space_group_name_H-M_alt 'P 1 21/c 1'
_atom_sites_solution_hydrogens geom
_atom_sites_solution_primary dual
_audit_creation_date 2023-04-25
_audit_creation_method
;
Olex2 1.5-ac5-024
(compiled 2022.04.12 svn.rca3783a0 for Rigaku Oxford Diffraction, GUI svn.r6498)
;
_audit_update_record
;
2023-04-25 deposited with the CCDC.	2023-05-03 downloaded from the CCDC.
;
_cell_angle_alpha 90
_cell_angle_beta 111.423(4)
_cell_angle_gamma 90
_cell_formula_units_Z 4
_cell_length_a 14.9857(6)
_cell_length_b 11.4712(4)
_cell_length_c 15.6851(5)
_cell_measurement_reflns_used 9385
_cell_measurement_temperature 149.99(10)
_cell_measurement_theta_max 31.9430
_cell_measurement_theta_min 2.2610
_cell_volume 2510.04(17)
_computing_cell_refinement 'CrysAlisPro 1.171.41.120a (Rigaku OD, 2021)'
_computing_data_collection 'CrysAlisPro 1.171.41.120a (Rigaku OD, 2021)'
_computing_data_reduction 'CrysAlisPro 1.171.41.120a (Rigaku OD, 2021)'
_computing_molecular_graphics 'Olex2 1.5-ac5-024 (Dolomanov et al., 2009)'
_computing_publication_material 'Olex2 1.5-ac5-024 (Dolomanov et al., 2009)'
_computing_structure_refinement 'SHELXL 2018/3 (Sheldrick, 2015)'
_computing_structure_solution 'SHELXT 2014/4 (Sheldrick, 2014)'
_diffrn_ambient_environment N~2~
_diffrn_ambient_temperature 149.99(1)
_diffrn_detector 'Hybrid Pixel Array Detector'
_diffrn_detector_area_resol_mean 10.0000
_diffrn_detector_type HyPix
_diffrn_measured_fraction_theta_full 0.999
_diffrn_measured_fraction_theta_max 0.828
_diffrn_measurement_details
;
List of Runs (angles in degrees, time in seconds):

  # Type    Start    End  Width  t~exp~   \w     \q     \k     \f   Frames
#--------------------------------------------------------------------------
  1  \w     11.00  55.00   0.50   40.00    --    8.37  77.00 120.00   88
  2  \w    -62.00 -29.00   0.50   40.00    --    8.37 -19.00  60.00   66
  3  \w    -26.00   1.00   0.50   40.00    --    8.37 -19.00  60.00   54
  4  \w    -65.00  21.00   0.50   40.00    --    8.37 -37.00-180.00  172
  5  \w    -20.00  20.00   0.50   40.00    --   -9.62 -99.00 -90.00   80
  6  \w     -5.00  21.00   0.50   40.00    --   -9.62 -99.00-150.00   52
;
_diffrn_measurement_device 'four-circle diffractometer'
_diffrn_measurement_device_type 'XtaLAB Synergy, Single source at offset/far, HyPix'
_diffrn_measurement_method '\w scans'
_diffrn_orient_matrix_type 'CrysAlisPro convention (1999,Acta A55,543-557)'
_diffrn_orient_matrix_UB_11 -0.0013698000
_diffrn_orient_matrix_UB_12 -0.0617558000
_diffrn_orient_matrix_UB_13 0.0009846000
_diffrn_orient_matrix_UB_21 0.0507242000
_diffrn_orient_matrix_UB_22 -0.0014966000
_diffrn_orient_matrix_UB_23 0.0208731000
_diffrn_orient_matrix_UB_31 -0.0035532000
_diffrn_orient_matrix_UB_32 0.0021128000
_diffrn_orient_matrix_UB_33 0.0438434000
_diffrn_radiation_monochromator mirror
_diffrn_radiation_probe x-ray
_diffrn_radiation_type 'Mo K\a'
_diffrn_radiation_wavelength 0.71073
_diffrn_reflns_av_R_equivalents 0.0318
_diffrn_reflns_av_unetI/netI 0.0399
_diffrn_reflns_Laue_measured_fraction_full 0.999
_diffrn_reflns_Laue_measured_fraction_max 0.828
_diffrn_reflns_limit_h_max 22
_diffrn_reflns_limit_h_min -17
_diffrn_reflns_limit_k_max 15
_diffrn_reflns_limit_k_min -12
_diffrn_reflns_limit_l_max 18
_diffrn_reflns_limit_l_min -22
_diffrn_reflns_number 22173
_diffrn_reflns_point_group_measured_fraction_full 0.999
_diffrn_reflns_point_group_measured_fraction_max 0.828
_diffrn_reflns_theta_full 25.242
_diffrn_reflns_theta_max 32.251
_diffrn_reflns_theta_min 2.299
_diffrn_source 'micro-focus sealed X-ray tube'
_diffrn_source_type 'PhotonJet (Mo) X-ray Source'
_exptl_absorpt_coefficient_mu 0.391
_exptl_absorpt_correction_T_max 1.000
_exptl_absorpt_correction_T_min 0.594
_exptl_absorpt_correction_type gaussian
_exptl_absorpt_process_details
;
CrysAlisPro 1.171.41.120a (Rigaku Oxford Diffraction, 2021)
Numerical absorption correction based on gaussian integration over
a multifaceted crystal model
Empirical absorption correction using spherical harmonics,
implemented in SCALE3 ABSPACK scaling algorithm.
;
_exptl_crystal_colour yellow
_exptl_crystal_colour_primary yellow
_exptl_crystal_density_diffrn 1.422
_exptl_crystal_description plate
_exptl_crystal_F_000 1141
_exptl_crystal_size_max 0.512
_exptl_crystal_size_mid 0.147
_exptl_crystal_size_min 0.045
_refine_diff_density_max 0.335
_refine_diff_density_min -0.378
_refine_diff_density_rms 0.056
_refine_ls_extinction_method none
_refine_ls_goodness_of_fit_ref 1.057
_refine_ls_hydrogen_treatment constr
_refine_ls_matrix_type full
_refine_ls_number_parameters 302
_refine_ls_number_reflns 7369
_refine_ls_number_restraints 0
_refine_ls_restrained_S_all 1.057
_refine_ls_R_factor_all 0.0613
_refine_ls_R_factor_gt 0.0407
_refine_ls_shift/su_max 0.001
_refine_ls_shift/su_mean 0.000
_refine_ls_structure_factor_coef Fsqd
_refine_ls_weighting_details 'w=1/[\s^2^(Fo^2^)+(0.0620P)^2^+0.3288P] where P=(Fo^2^+2Fc^2^)/3'
_refine_ls_weighting_scheme calc
_refine_ls_wR_factor_gt 0.1082
_refine_ls_wR_factor_ref 0.1164
_reflns_Friedel_coverage 0.000
_reflns_number_gt 5442
_reflns_number_total 7369
_reflns_threshold_expression 'I > 2\s(I)'
_cod_data_source_file d3dt00984j2.cif
_cod_data_source_block mohammadt
_cod_original_formula_sum 'C25.40 H37.60 N2 O7.40 Ti'
_cod_database_code 7712918
_shelx_shelxl_version_number 2018/3
_chemical_oxdiff_formula 'C24 H32 N2 O6 Ti'
_chemical_oxdiff_usercomment L1Ti
_shelx_space_group_comment
;
The symmetry employed for this shelxl refinement is uniquely defined
by the following loop, which should always be used as a source of
symmetry information in preference to the above space-group names.
They are only intended as comments.
;
_shelx_estimated_absorpt_t_max 0.983
_shelx_estimated_absorpt_t_min 0.825
_olex2_refinement_description
;
1. Fixed Uiso
 At 1.2 times of:
  All C(H) groups, All C(H,H) groups
 At 1.5 times of:
  All C(H,H,H) groups
2.a Secondary CH2 refined with riding coordinates:
 C7(H7A,H7B), C10(H10A,H10B), C11(H11A,H11B), C12(H12A,H12B), C13(H13A,H13B),
 C14(H14A,H14B), C15(H15A,H15B), C16(H16A,H16B)
2.b Aromatic/amide H refined with riding coordinates:
 C3(H3), C5(H5), C20(H20), C22(H22)
2.c Idealised Me refined as rotating group:
 C8(H8A,H8B,H8C), C9(H9A,H9B,H9C), C23(H23A,H23B,H23C), C24(H24A,H24B,H24C)
;
_smtbx_masks_void_probe_radius 1.2
_smtbx_masks_void_truncation_radius 1.2
_olex2_submission_special_instructions 'No special instructions were received'
_oxdiff_exptl_absorpt_empirical_details
;
Empirical correction (ABSPACK) includes:
- Absorption correction using spherical harmonics
- Frame scaling
;
_oxdiff_exptl_absorpt_empirical_full_max 1.466
_oxdiff_exptl_absorpt_empirical_full_min 0.736

loop_
_space_group_symop_operation_xyz
'x, y, z'
'-x, y+1/2, -z+1/2'
'-x, -y, -z'
'x, -y-1/2, z-1/2'

loop_
_atom_site_label
_atom_site_type_symbol
_atom_site_fract_x
_atom_site_fract_y
_atom_site_fract_z
_atom_site_U_iso_or_equiv
_atom_site_adp_type
_atom_site_occupancy
_atom_site_site_symmetry_order
_atom_site_calc_flag
_atom_site_refinement_flags_posn
_atom_site_refinement_flags_adp
_atom_site_refinement_flags_occupancy
_atom_site_disorder_assembly
_atom_site_disorder_group
Ti1 Ti 0.62674(2) 0.75238(2) 0.34392(2) 0.02247(8) Uani 1 1 d . . . . .
O1 O 0.52471(7) 0.71108(10) 0.37744(7) 0.0254(2) Uani 1 1 d . . . . .
O2 O 0.42126(7) 0.58825(9) 0.45027(7) 0.0248(2) Uani 1 1 d . . . . .
O3 O 0.70410(8) 0.83687(10) 0.45166(7) 0.0316(2) Uani 1 1 d . . . . .
O4 O 0.55787(8) 0.72275(10) 0.21853(7) 0.0280(2) Uani 1 1 d . . . . .
O5 O 0.71440(7) 0.63045(10) 0.37323(7) 0.0274(2) Uani 1 1 d . . . . .
O6 O 0.77931(8) 0.41352(10) 0.40747(7) 0.0298(2) Uani 1 1 d . . . . .
N1 N 0.56020(9) 0.92933(11) 0.31866(8) 0.0268(3) Uani 1 1 d . . . . .
N2 N 0.71993(9) 0.83669(12) 0.27718(8) 0.0285(3) Uani 1 1 d . . . . .
C1 C 0.43789(10) 0.75280(12) 0.36845(9) 0.0212(3) Uani 1 1 d . . . . .
C2 C 0.38161(10) 0.68987(13) 0.40841(9) 0.0218(3) Uani 1 1 d . . . . .
C3 C 0.29245(10) 0.73163(13) 0.40184(9) 0.0236(3) Uani 1 1 d . . . . .
H3 H 0.255378 0.688833 0.428920 0.028 Uiso 1 1 calc R U . . .
C4 C 0.25645(10) 0.83565(14) 0.35598(9) 0.0255(3) Uani 1 1 d . . . . .
C5 C 0.31252(10) 0.89745(13) 0.31804(9) 0.0256(3) Uani 1 1 d . . . . .
H5 H 0.289464 0.969544 0.288363 0.031 Uiso 1 1 calc R U . . .
C6 C 0.40190(10) 0.85663(13) 0.32228(9) 0.0241(3) Uani 1 1 d . . . . .
C7 C 0.45368(11) 0.92245(14) 0.27100(10) 0.0286(3) Uani 1 1 d . . . . .
H7A H 0.439504 0.884697 0.210711 0.034 Uiso 1 1 calc R U . . .
H7B H 0.427757 1.002726 0.259586 0.034 Uiso 1 1 calc R U . . .
C8 C 0.37150(11) 0.52742(14) 0.49924(10) 0.0279(3) Uani 1 1 d . . . . .
H8A H 0.307816 0.504484 0.456660 0.042 Uiso 1 1 calc R U . . .
H8B H 0.364787 0.578489 0.546635 0.042 Uiso 1 1 calc R U . . .
H8C H 0.407837 0.457669 0.527950 0.042 Uiso 1 1 calc R U . . .
C9 C 0.15785(11) 0.87793(16) 0.34679(11) 0.0339(4) Uani 1 1 d . . . . .
H9A H 0.109321 0.837116 0.295944 0.051 Uiso 1 1 calc R U . . .
H9B H 0.153131 0.961977 0.334748 0.051 Uiso 1 1 calc R U . . .
H9C H 0.147148 0.862124 0.403715 0.051 Uiso 1 1 calc R U . . .
C10 C 0.58424(12) 0.98517(14) 0.41005(11) 0.0330(3) Uani 1 1 d . . . . .
H10A H 0.538427 0.959118 0.438342 0.040 Uiso 1 1 calc R U . . .
H10B H 0.579167 1.070944 0.402985 0.040 Uiso 1 1 calc R U . . .
C11 C 0.68522(12) 0.95210(16) 0.47103(11) 0.0359(4) Uani 1 1 d . . . . .
H11A H 0.731659 1.005875 0.460207 0.043 Uiso 1 1 calc R U . . .
H11B H 0.692286 0.958567 0.536125 0.043 Uiso 1 1 calc R U . . .
C12 C 0.59875(12) 0.99568(15) 0.25754(12) 0.0353(4) Uani 1 1 d . . . . .
H12A H 0.594709 1.080204 0.268380 0.042 Uiso 1 1 calc R U . . .
H12B H 0.558337 0.979565 0.192914 0.042 Uiso 1 1 calc R U . . .
C13 C 0.70183(13) 0.96450(15) 0.27301(12) 0.0361(4) Uani 1 1 d . . . . .
H13A H 0.718812 0.998156 0.222814 0.043 Uiso 1 1 calc R U . . .
H13B H 0.744255 1.000370 0.331079 0.043 Uiso 1 1 calc R U . . .
C14 C 0.69411(12) 0.78151(16) 0.18530(10) 0.0328(4) Uani 1 1 d . . . . .
H14A H 0.730387 0.707997 0.190733 0.039 Uiso 1 1 calc R U . . .
H14B H 0.711172 0.834395 0.143745 0.039 Uiso 1 1 calc R U . . .
C15 C 0.58751(12) 0.75647(16) 0.14630(11) 0.0341(4) Uani 1 1 d . . . . .
H15A H 0.552051 0.826992 0.115784 0.041 Uiso 1 1 calc R U . . .
H15B H 0.573785 0.693242 0.100326 0.041 Uiso 1 1 calc R U . . .
C16 C 0.82371(11) 0.81751(15) 0.33161(12) 0.0338(4) Uani 1 1 d . . . . .
H16A H 0.839273 0.855505 0.391999 0.041 Uiso 1 1 calc R U . . .
H16B H 0.861607 0.857093 0.300007 0.041 Uiso 1 1 calc R U . . .
C17 C 0.85546(11) 0.69204(15) 0.34725(10) 0.0293(3) Uani 1 1 d . . . . .
C18 C 0.80160(10) 0.60689(14) 0.37047(9) 0.0254(3) Uani 1 1 d . . . . .
C19 C 0.83800(10) 0.49291(14) 0.38850(9) 0.0258(3) Uani 1 1 d . . . . .
C20 C 0.92677(10) 0.46587(16) 0.38498(10) 0.0311(3) Uani 1 1 d . . . . .
H20 H 0.951289 0.388960 0.398905 0.037 Uiso 1 1 calc R U . . .
C21 C 0.98049(11) 0.55046(17) 0.36120(10) 0.0345(4) Uani 1 1 d . . . . .
C22 C 0.94382(11) 0.66124(17) 0.34228(11) 0.0345(4) Uani 1 1 d . . . . .
H22 H 0.979638 0.718943 0.325250 0.041 Uiso 1 1 calc R U . . .
C23 C 0.80499(13) 0.29380(16) 0.40906(12) 0.0368(4) Uani 1 1 d . . . . .
H23A H 0.814969 0.274366 0.352352 0.055 Uiso 1 1 calc R U . . .
H23B H 0.753430 0.245244 0.414307 0.055 Uiso 1 1 calc R U . . .
H23C H 0.864231 0.279393 0.461611 0.055 Uiso 1 1 calc R U . . .
C24 C 1.07604(12) 0.5184(2) 0.35497(14) 0.0479(5) Uani 1 1 d . . . . .
H24A H 1.123944 0.508107 0.416770 0.072 Uiso 1 1 calc R U . . .
H24B H 1.096634 0.580711 0.323571 0.072 Uiso 1 1 calc R U . . .
H24C H 1.069328 0.445505 0.320548 0.072 Uiso 1 1 calc R U . . .

loop_
_atom_site_aniso_label
_atom_site_aniso_U_11
_atom_site_aniso_U_22
_atom_site_aniso_U_33
_atom_site_aniso_U_23
_atom_site_aniso_U_13
_atom_site_aniso_U_12
Ti1 0.03043(14) 0.01611(14) 0.02744(13) 0.00184(9) 0.01836(11) -0.00078(10)
O1 0.0318(5) 0.0182(5) 0.0346(5) 0.0065(4) 0.0223(4) 0.0050(4)
O2 0.0296(5) 0.0222(6) 0.0301(5) 0.0093(4) 0.0199(4) 0.0048(4)
O3 0.0405(6) 0.0248(6) 0.0321(5) -0.0026(4) 0.0162(5) -0.0002(5)
O4 0.0356(6) 0.0256(6) 0.0293(5) -0.0007(4) 0.0195(4) -0.0044(4)
O5 0.0295(5) 0.0229(6) 0.0373(5) 0.0035(4) 0.0212(4) 0.0011(4)
O6 0.0346(6) 0.0232(6) 0.0396(6) 0.0030(4) 0.0231(5) 0.0038(4)
N1 0.0362(7) 0.0172(6) 0.0327(6) 0.0030(5) 0.0195(5) -0.0012(5)
N2 0.0349(7) 0.0241(7) 0.0328(6) 0.0032(5) 0.0199(5) -0.0039(5)
C1 0.0278(7) 0.0161(7) 0.0231(6) 0.0004(5) 0.0134(5) 0.0017(5)
C2 0.0278(7) 0.0195(7) 0.0203(6) 0.0011(5) 0.0114(5) 0.0011(5)
C3 0.0249(7) 0.0251(8) 0.0222(6) 0.0000(5) 0.0103(5) -0.0008(5)
C4 0.0265(7) 0.0262(8) 0.0226(6) -0.0018(5) 0.0075(5) 0.0028(6)
C5 0.0303(7) 0.0195(8) 0.0244(6) 0.0014(5) 0.0070(6) 0.0029(6)
C6 0.0317(7) 0.0201(7) 0.0229(6) 0.0002(5) 0.0128(5) -0.0006(6)
C7 0.0367(8) 0.0211(8) 0.0313(7) 0.0078(6) 0.0166(6) 0.0027(6)
C8 0.0300(7) 0.0292(9) 0.0314(7) 0.0119(6) 0.0194(6) 0.0030(6)
C9 0.0270(7) 0.0362(10) 0.0370(8) 0.0051(7) 0.0097(6) 0.0068(7)
C10 0.0443(9) 0.0193(8) 0.0408(8) -0.0071(6) 0.0219(7) -0.0040(7)
C11 0.0439(9) 0.0266(9) 0.0388(8) -0.0081(7) 0.0171(7) -0.0051(7)
C12 0.0466(9) 0.0215(8) 0.0474(9) 0.0108(7) 0.0285(8) -0.0008(7)
C13 0.0464(9) 0.0217(8) 0.0489(9) 0.0071(7) 0.0279(8) -0.0051(7)
C14 0.0425(9) 0.0331(9) 0.0311(7) 0.0039(6) 0.0236(7) -0.0016(7)
C15 0.0410(9) 0.0386(10) 0.0280(7) 0.0041(6) 0.0190(7) -0.0036(7)
C16 0.0343(8) 0.0287(9) 0.0436(9) 0.0016(7) 0.0204(7) -0.0088(7)
C17 0.0300(8) 0.0299(9) 0.0306(7) -0.0010(6) 0.0141(6) -0.0035(6)
C18 0.0263(7) 0.0289(8) 0.0238(6) -0.0019(5) 0.0127(5) -0.0015(6)
C19 0.0277(7) 0.0291(8) 0.0235(6) -0.0015(6) 0.0128(5) -0.0012(6)
C20 0.0268(7) 0.0375(10) 0.0301(7) -0.0015(6) 0.0116(6) 0.0041(7)
C21 0.0238(7) 0.0478(11) 0.0327(8) -0.0049(7) 0.0113(6) -0.0024(7)
C22 0.0290(8) 0.0415(11) 0.0366(8) -0.0025(7) 0.0161(6) -0.0096(7)
C23 0.0470(10) 0.0254(9) 0.0477(9) 0.0069(7) 0.0287(8) 0.0096(7)
C24 0.0287(9) 0.0617(15) 0.0585(11) -0.0037(10) 0.0218(8) -0.0011(8)

loop_
_atom_type_symbol
_atom_type_description
_atom_type_scat_dispersion_real
_atom_type_scat_dispersion_imag
_atom_type_scat_source
C C 0.0033 0.0016 'International Tables Vol C Tables 4.2.6.8 and 6.1.1.4'
H H 0.0000 0.0000 'International Tables Vol C Tables 4.2.6.8 and 6.1.1.4'
N N 0.0061 0.0033 'International Tables Vol C Tables 4.2.6.8 and 6.1.1.4'
O O 0.0106 0.0060 'International Tables Vol C Tables 4.2.6.8 and 6.1.1.4'
Ti Ti 0.2776 0.4457 'International Tables Vol C Tables 4.2.6.8 and 6.1.1.4'

loop_
_exptl_crystal_face_index_h
_exptl_crystal_face_index_k
_exptl_crystal_face_index_l
_exptl_crystal_face_perp_dist
-1 0 0 0.0131
1 0 0 0.0318
-9 -1 22 0.0676
9 0 -22 0.0787
-1 -16 0 0.2360
-3 14 11 0.2072
-8 0 22 0.0712
18 -1 4 0.0397

loop_
_geom_angle_atom_site_label_1
_geom_angle_atom_site_label_2
_geom_angle_atom_site_label_3
_geom_angle
_geom_angle_site_symmetry_1
_geom_angle_site_symmetry_3
_geom_angle_publ_flag
O1 Ti1 O3 100.06(5) . . ?
O1 Ti1 O4 93.20(5) . . ?
O1 Ti1 O5 108.65(5) . . ?
O1 Ti1 N1 85.49(5) . . ?
O1 Ti1 N2 163.92(5) . . ?
O3 Ti1 N1 77.58(5) . . ?
O3 Ti1 N2 85.11(5) . . ?
O4 Ti1 O3 158.34(5) . . ?
O4 Ti1 N1 86.56(5) . . ?
O4 Ti1 N2 77.79(5) . . ?
O5 Ti1 O3 90.98(5) . . ?
O5 Ti1 O4 100.97(5) . . ?
O5 Ti1 N1 163.35(5) . . ?
O5 Ti1 N2 86.32(5) . . ?
N1 Ti1 N2 80.75(5) . . ?
C1 O1 Ti1 138.35(9) . . ?
C2 O2 C8 117.02(11) . . ?
C11 O3 Ti1 123.91(10) . . ?
C15 O4 Ti1 124.98(10) . . ?
C18 O5 Ti1 138.38(10) . . ?
C19 O6 C23 116.96(12) . . ?
C7 N1 Ti1 111.50(9) . . ?
C10 N1 Ti1 106.55(9) . . ?
C10 N1 C7 110.02(12) . . ?
C10 N1 C12 112.57(13) . . ?
C12 N1 Ti1 108.94(9) . . ?
C12 N1 C7 107.32(12) . . ?
C13 N2 Ti1 108.07(9) . . ?
C13 N2 C14 113.41(13) . . ?
C13 N2 C16 107.79(13) . . ?
C14 N2 Ti1 106.36(9) . . ?
C14 N2 C16 109.81(13) . . ?
C16 N2 Ti1 111.42(9) . . ?
O1 C1 C2 118.77(12) . . ?
O1 C1 C6 122.27(12) . . ?
C6 C1 C2 118.96(13) . . ?
O2 C2 C1 115.04(12) . . ?
O2 C2 C3 124.72(12) . . ?
C3 C2 C1 120.23(13) . . ?
C2 C3 H3 119.5 . . ?
C2 C3 C4 120.92(13) . . ?
C4 C3 H3 119.5 . . ?
C3 C4 C9 120.26(14) . . ?
C5 C4 C3 118.47(13) . . ?
C5 C4 C9 121.26(14) . . ?
C4 C5 H5 119.1 . . ?
C4 C5 C6 121.87(14) . . ?
C6 C5 H5 119.1 . . ?
C1 C6 C5 119.51(13) . . ?
C1 C6 C7 121.82(13) . . ?
C5 C6 C7 118.54(13) . . ?
N1 C7 C6 114.98(12) . . ?
N1 C7 H7A 108.5 . . ?
N1 C7 H7B 108.5 . . ?
C6 C7 H7A 108.5 . . ?
C6 C7 H7B 108.5 . . ?
H7A C7 H7B 107.5 . . ?
O2 C8 H8A 109.5 . . ?
O2 C8 H8B 109.5 . . ?
O2 C8 H8C 109.5 . . ?
H8A C8 H8B 109.5 . . ?
H8A C8 H8C 109.5 . . ?
H8B C8 H8C 109.5 . . ?
C4 C9 H9A 109.5 . . ?
C4 C9 H9B 109.5 . . ?
C4 C9 H9C 109.5 . . ?
H9A C9 H9B 109.5 . . ?
H9A C9 H9C 109.5 . . ?
H9B C9 H9C 109.5 . . ?
N1 C10 H10A 109.8 . . ?
N1 C10 H10B 109.8 . . ?
N1 C10 C11 109.57(13) . . ?
H10A C10 H10B 108.2 . . ?
C11 C10 H10A 109.8 . . ?
C11 C10 H10B 109.8 . . ?
O3 C11 C10 109.41(13) . . ?
O3 C11 H11A 109.8 . . ?
O3 C11 H11B 109.8 . . ?
C10 C11 H11A 109.8 . . ?
C10 C11 H11B 109.8 . . ?
H11A C11 H11B 108.2 . . ?
N1 C12 H12A 109.0 . . ?
N1 C12 H12B 109.0 . . ?
N1 C12 C13 112.76(13) . . ?
H12A C12 H12B 107.8 . . ?
C13 C12 H12A 109.0 . . ?
C13 C12 H12B 109.0 . . ?
N2 C13 C12 113.46(13) . . ?
N2 C13 H13A 108.9 . . ?
N2 C13 H13B 108.9 . . ?
C12 C13 H13A 108.9 . . ?
C12 C13 H13B 108.9 . . ?
H13A C13 H13B 107.7 . . ?
N2 C14 H14A 109.8 . . ?
N2 C14 H14B 109.8 . . ?
N2 C14 C15 109.52(12) . . ?
H14A C14 H14B 108.2 . . ?
C15 C14 H14A 109.8 . . ?
C15 C14 H14B 109.8 . . ?
O4 C15 C14 108.78(13) . . ?
O4 C15 H15A 109.9 . . ?
O4 C15 H15B 109.9 . . ?
C14 C15 H15A 109.9 . . ?
C14 C15 H15B 109.9 . . ?
H15A C15 H15B 108.3 . . ?
N2 C16 H16A 108.3 . . ?
N2 C16 H16B 108.3 . . ?
N2 C16 C17 115.78(13) . . ?
H16A C16 H16B 107.4 . . ?
C17 C16 H16A 108.3 . . ?
C17 C16 H16B 108.3 . . ?
C18 C17 C16 122.12(13) . . ?
C18 C17 C22 119.09(16) . . ?
C22 C17 C16 118.73(14) . . ?
O5 C18 C17 121.75(14) . . ?
O5 C18 C19 119.26(13) . . ?
C17 C18 C19 118.95(13) . . ?
O6 C19 C18 115.39(13) . . ?
O6 C19 C20 124.09(15) . . ?
C20 C19 C18 120.51(14) . . ?
C19 C20 H20 119.6 . . ?
C19 C20 C21 120.70(16) . . ?
C21 C20 H20 119.6 . . ?
C20 C21 C24 119.93(17) . . ?
C22 C21 C20 118.47(14) . . ?
C22 C21 C24 121.59(16) . . ?
C17 C22 H22 118.9 . . ?
C21 C22 C17 122.25(15) . . ?
C21 C22 H22 118.9 . . ?
O6 C23 H23A 109.5 . . ?
O6 C23 H23B 109.5 . . ?
O6 C23 H23C 109.5 . . ?
H23A C23 H23B 109.5 . . ?
H23A C23 H23C 109.5 . . ?
H23B C23 H23C 109.5 . . ?
C21 C24 H24A 109.5 . . ?
C21 C24 H24B 109.5 . . ?
C21 C24 H24C 109.5 . . ?
H24A C24 H24B 109.5 . . ?
H24A C24 H24C 109.5 . . ?
H24B C24 H24C 109.5 . . ?

loop_
_geom_bond_atom_site_label_1
_geom_bond_atom_site_label_2
_geom_bond_distance
_geom_bond_site_symmetry_2
_geom_bond_publ_flag
Ti1 O1 1.8509(10) . ?
Ti1 O3 1.9256(11) . ?
Ti1 O4 1.8885(11) . ?
Ti1 O5 1.8580(11) . ?
Ti1 N1 2.2322(13) . ?
Ti1 N2 2.2470(12) . ?
O1 C1 1.3445(17) . ?
O2 C2 1.3630(17) . ?
O2 C8 1.4324(16) . ?
O3 C11 1.408(2) . ?
O4 C15 1.4134(17) . ?
O5 C18 1.3506(17) . ?
O6 C19 1.3721(18) . ?
O6 C23 1.424(2) . ?
N1 C7 1.4971(19) . ?
N1 C10 1.4892(19) . ?
N1 C12 1.4956(18) . ?
N2 C13 1.488(2) . ?
N2 C14 1.490(2) . ?
N2 C16 1.492(2) . ?
C1 C2 1.4183(19) . ?
C1 C6 1.396(2) . ?
C2 C3 1.3874(19) . ?
C3 H3 0.9500 . ?
C3 C4 1.396(2) . ?
C4 C5 1.389(2) . ?
C4 C9 1.511(2) . ?
C5 H5 0.9500 . ?
C5 C6 1.397(2) . ?
C6 C7 1.508(2) . ?
C7 H7A 0.9900 . ?
C7 H7B 0.9900 . ?
C8 H8A 0.9800 . ?
C8 H8B 0.9800 . ?
C8 H8C 0.9800 . ?
C9 H9A 0.9800 . ?
C9 H9B 0.9800 . ?
C9 H9C 0.9800 . ?
C10 H10A 0.9900 . ?
C10 H10B 0.9900 . ?
C10 C11 1.514(2) . ?
C11 H11A 0.9900 . ?
C11 H11B 0.9900 . ?
C12 H12A 0.9900 . ?
C12 H12B 0.9900 . ?
C12 C13 1.516(2) . ?
C13 H13A 0.9900 . ?
C13 H13B 0.9900 . ?
C14 H14A 0.9900 . ?
C14 H14B 0.9900 . ?
C14 C15 1.515(2) . ?
C15 H15A 0.9900 . ?
C15 H15B 0.9900 . ?
C16 H16A 0.9900 . ?
C16 H16B 0.9900 . ?
C16 C17 1.508(2) . ?
C17 C18 1.398(2) . ?
C17 C22 1.400(2) . ?
C18 C19 1.405(2) . ?
C19 C20 1.387(2) . ?
C20 H20 0.9500 . ?
C20 C21 1.396(2) . ?
C21 C22 1.373(3) . ?
C21 C24 1.516(2) . ?
C22 H22 0.9500 . ?
C23 H23A 0.9800 . ?
C23 H23B 0.9800 . ?
C23 H23C 0.9800 . ?
C24 H24A 0.9800 . ?
C24 H24B 0.9800 . ?
C24 H24C 0.9800 . ?

loop_
_geom_torsion_atom_site_label_1
_geom_torsion_atom_site_label_2
_geom_torsion_atom_site_label_3
_geom_torsion_atom_site_label_4
_geom_torsion
_geom_torsion_site_symmetry_1
_geom_torsion_site_symmetry_2
_geom_torsion_site_symmetry_3
_geom_torsion_site_symmetry_4
_geom_torsion_publ_flag
Ti1 O1 C1 C2 -178.97(10) . . . . ?
Ti1 O1 C1 C6 0.1(2) . . . . ?
Ti1 O3 C11 C10 14.97(18) . . . . ?
Ti1 O4 C15 C14 18.91(19) . . . . ?
Ti1 O5 C18 C17 6.9(2) . . . . ?
Ti1 O5 C18 C19 -171.02(10) . . . . ?
Ti1 N1 C7 C6 60.04(14) . . . . ?
Ti1 N1 C10 C11 37.75(14) . . . . ?
Ti1 N1 C12 C13 -33.02(17) . . . . ?
Ti1 N2 C13 C12 -34.63(16) . . . . ?
Ti1 N2 C14 C15 36.09(15) . . . . ?
Ti1 N2 C16 C17 58.93(15) . . . . ?
O1 Ti1 O4 C15 167.84(12) . . . . ?
O1 Ti1 O5 C18 -176.71(13) . . . . ?
O1 C1 C2 O2 -2.32(19) . . . . ?
O1 C1 C2 C3 178.82(12) . . . . ?
O1 C1 C6 C5 -177.78(13) . . . . ?
O1 C1 C6 C7 6.5(2) . . . . ?
O2 C2 C3 C4 -178.66(13) . . . . ?
O3 Ti1 O1 C1 92.78(14) . . . . ?
O3 Ti1 O4 C15 39.9(2) . . . . ?
O3 Ti1 O5 C18 -75.75(14) . . . . ?
O4 Ti1 O1 C1 -70.03(14) . . . . ?
O4 Ti1 O5 C18 86.08(14) . . . . ?
O5 Ti1 O1 C1 -172.73(13) . . . . ?
O5 Ti1 O4 C15 -82.46(13) . . . . ?
O5 C18 C19 O6 0.28(19) . . . . ?
O5 C18 C19 C20 179.16(13) . . . . ?
O6 C19 C20 C21 177.12(13) . . . . ?
N1 Ti1 O1 C1 16.26(14) . . . . ?
N1 Ti1 O4 C15 82.56(12) . . . . ?
N1 Ti1 O5 C18 -29.7(2) . . . . ?
N1 C10 C11 O3 -35.24(18) . . . . ?
N1 C12 C13 N2 47.0(2) . . . . ?
N2 Ti1 O1 C1 -14.9(3) . . . . ?
N2 Ti1 O4 C15 1.29(12) . . . . ?
N2 Ti1 O5 C18 9.29(14) . . . . ?
N2 C14 C15 O4 -36.21(19) . . . . ?
N2 C16 C17 C18 -42.8(2) . . . . ?
N2 C16 C17 C22 140.11(14) . . . . ?
C1 C2 C3 C4 0.1(2) . . . . ?
C1 C6 C7 N1 -41.6(2) . . . . ?
C2 C1 C6 C5 1.3(2) . . . . ?
C2 C1 C6 C7 -174.44(13) . . . . ?
C2 C3 C4 C5 -0.9(2) . . . . ?
C2 C3 C4 C9 178.02(13) . . . . ?
C3 C4 C5 C6 1.9(2) . . . . ?
C4 C5 C6 C1 -2.2(2) . . . . ?
C4 C5 C6 C7 173.71(13) . . . . ?
C5 C6 C7 N1 142.64(14) . . . . ?
C6 C1 C2 O2 178.55(12) . . . . ?
C6 C1 C2 C3 -0.3(2) . . . . ?
C7 N1 C10 C11 158.75(13) . . . . ?
C7 N1 C12 C13 -153.87(14) . . . . ?
C8 O2 C2 C1 174.09(12) . . . . ?
C8 O2 C2 C3 -7.1(2) . . . . ?
C9 C4 C5 C6 -176.94(14) . . . . ?
C10 N1 C7 C6 -57.95(17) . . . . ?
C10 N1 C12 C13 84.94(18) . . . . ?
C12 N1 C7 C6 179.26(13) . . . . ?
C12 N1 C10 C11 -81.60(16) . . . . ?
C13 N2 C14 C15 -82.56(16) . . . . ?
C13 N2 C16 C17 177.35(12) . . . . ?
C14 N2 C13 C12 83.03(16) . . . . ?
C14 N2 C16 C17 -58.66(16) . . . . ?
C16 N2 C13 C12 -155.18(14) . . . . ?
C16 N2 C14 C15 156.79(13) . . . . ?
C16 C17 C18 O5 5.3(2) . . . . ?
C16 C17 C18 C19 -176.84(13) . . . . ?
C16 C17 C22 C21 175.90(15) . . . . ?
C17 C18 C19 O6 -177.68(13) . . . . ?
C17 C18 C19 C20 1.2(2) . . . . ?
C18 C17 C22 C21 -1.3(2) . . . . ?
C18 C19 C20 C21 -1.7(2) . . . . ?
C19 C20 C21 C22 0.6(2) . . . . ?
C19 C20 C21 C24 -178.19(14) . . . . ?
C20 C21 C22 C17 0.8(2) . . . . ?
C22 C17 C18 O5 -177.67(13) . . . . ?
C22 C17 C18 C19 0.2(2) . . . . ?
C23 O6 C19 C18 168.51(13) . . . . ?
C23 O6 C19 C20 -10.3(2) . . . . ?
C24 C21 C22 C17 179.64(15) . . . . ?

loop_
_exptl_oxdiff_crystal_face_indexfrac_h
_exptl_oxdiff_crystal_face_indexfrac_k
_exptl_oxdiff_crystal_face_indexfrac_l
_exptl_oxdiff_crystal_face_x
_exptl_oxdiff_crystal_face_y
_exptl_oxdiff_crystal_face_z
-0.9974 -0.0001 -0.0033 0.0014 -0.0507 0.0034
0.9974 0.0001 0.0033 -0.0014 0.0507 -0.0034
-9.1167 -0.6446 22.0381 0.0740 -0.0015 0.9973
9.1090 0.4534 -22.0479 -0.0622 0.0012 -0.9981
-0.8479 -16.1566 -0.3487 0.9986 -0.0261 -0.0464
-3.4902 14.2016 10.5898 -0.8618 0.0227 0.5067
-7.8688 0.4948 22.1037 0.0020 0.0615 0.9981
17.6644 -0.7401 4.4900 0.0259 0.9908 0.1325

loop_
_smtbx_masks_void_nr
_smtbx_masks_void_average_x
_smtbx_masks_void_average_y
_smtbx_masks_void_average_z
_smtbx_masks_void_volume
_smtbx_masks_void_count_electrons
_smtbx_masks_void_content
1 0.000 0.000 0.500 183.8 50.2 '2.8 MeOH'
2 0.000 0.500 0.000 183.8 50.2 '2.8 MeOH'
